data_7250980
loop_
_publ_author_name
'Phan, Vo Quang Huy'
'Watson, Brandon T.'
'Noonikara-Poyil, Anurag'
'Duran, Katrina'
'Patterson, Monika R.'
'Dias, H. V. Rasika'

_publ_section_title
;
 Multinuclear copper(i) and silver(i) pyrazolates decorated with adamantyl
 substituents
;
_journal_issue 43
_journal_name_full CrystEngComm
_journal_page_first 6987
_journal_page_last 6999
_journal_paper_doi 10.1039/D5CE00912J
_journal_volume 27
_journal_year 2025
_chemical_formula_moiety 'C46 H64 Ag N4, N O3, C4 H10 O'
_chemical_formula_sum 'C50 H74 Ag N5 O4'
_chemical_formula_weight 917.01
_space_group_crystal_system orthorhombic
_space_group_IT_number 33
_space_group_name_Hall 'P 2c -2n'
_space_group_name_H-M_alt 'P n a 21'
_atom_sites_solution_hydrogens mixed
_audit_creation_date 2024-07-26
_audit_creation_method
;
Olex2 1.5
(compiled 2024.02.16 svn.r378c4104 for OlexSys, GUI svn.r6928)
;
_audit_update_record
;
2025-07-25 deposited with the CCDC.	2025-10-08 downloaded from the CCDC.
;
_cell_angle_alpha 90
_cell_angle_beta 90
_cell_angle_gamma 90
_cell_formula_units_Z 4
_cell_length_a 13.0607(9)
_cell_length_b 17.7739(12)
_cell_length_c 19.3443(13)
_cell_measurement_reflns_used 9846
_cell_measurement_temperature 100.01
_cell_measurement_theta_max 28.13
_cell_measurement_theta_min 2.97
_cell_volume 4490.6(5)
_computing_cell_refinement 'SAINT V8.38A (Bruker, 2018)'
_computing_data_collection 'APEX3 Ver. 2016.5-0 (Bruker-AXS, 2016)'
_computing_data_reduction 'SAINT V8.38A (Bruker, 2018)'
_computing_molecular_graphics 'Olex2 1.5 (Dolomanov et al., 2009)'
_computing_publication_material 'Olex2 1.5 (Dolomanov et al., 2009)'
_computing_structure_refinement 'SHELXL 2019/3 (Sheldrick, 2015)'
_computing_structure_solution 'SHELXT 2014/5 (Sheldrick, 2014)'
_diffrn_ambient_temperature 100.01
_diffrn_detector 'charge-coupled device (CCD) area detector'
_diffrn_detector_area_resol_mean 7.9
_diffrn_detector_type 'PHOTON II 7 CPAD'
_diffrn_measured_fraction_theta_full 0.998
_diffrn_measured_fraction_theta_max 0.997
_diffrn_measurement_device 'three-circle diffractometer'
_diffrn_measurement_device_type 'Bruker D8 Quest with PHOTON II'
_diffrn_measurement_method '\f and \w scans'
_diffrn_radiation_collimation '0.6 mm double-pinhole'
_diffrn_radiation_detector 'PHOTON II 7 CPAD'
_diffrn_radiation_monochromator 'curved graphite'
_diffrn_radiation_probe x-ray
_diffrn_radiation_type 'Mo K\a'
_diffrn_radiation_wavelength 0.71073
_diffrn_radiation_xray_symbol K-L~3~
_diffrn_reflns_av_R_equivalents 0.0659
_diffrn_reflns_av_unetI/netI 0.0511
_diffrn_reflns_Laue_measured_fraction_full 0.998
_diffrn_reflns_Laue_measured_fraction_max 0.997
_diffrn_reflns_limit_h_max 17
_diffrn_reflns_limit_h_min -17
_diffrn_reflns_limit_k_max 23
_diffrn_reflns_limit_k_min -23
_diffrn_reflns_limit_l_max 25
_diffrn_reflns_limit_l_min -25
_diffrn_reflns_number 52688
_diffrn_reflns_point_group_measured_fraction_full 0.994
_diffrn_reflns_point_group_measured_fraction_max 0.993
_diffrn_reflns_theta_full 25.242
_diffrn_reflns_theta_max 28.318
_diffrn_reflns_theta_min 3.113
_diffrn_source 'fine-focus sealed X-ray tube'
_diffrn_source_current 30.0
_diffrn_source_power 1.5
_diffrn_source_type 'KFF MO-2KC-90'
_diffrn_source_voltage 50.0
_diffrn_standards_number 0
_exptl_absorpt_coefficient_mu 0.500
_exptl_absorpt_correction_T_max 0.4311
_exptl_absorpt_correction_T_min 0.3727
_exptl_absorpt_correction_type multi-scan
_exptl_absorpt_process_details
;
SADABS-2016/2 (Bruker,2016/2) was used for absorption correction.
wR2(int) was 0.0747 before and 0.0647 after correction.
The Ratio of minimum to maximum transmission is 0.8645.
The \l/2 correction factor is Not present.
;
_exptl_crystal_colour colourless
_exptl_crystal_colour_primary colourless
_exptl_crystal_density_diffrn 1.356
_exptl_crystal_density_method 'not measured'
_exptl_crystal_description rods
_exptl_crystal_F_000 1952
_exptl_crystal_size_max 0.19
_exptl_crystal_size_mid 0.04
_exptl_crystal_size_min 0.04
_refine_diff_density_max 0.455
_refine_diff_density_min -0.671
_refine_diff_density_rms 0.064
_refine_ls_abs_structure_details
;
 Refined as an inversion twin.
;
_refine_ls_abs_structure_Flack 0.12(2)
_refine_ls_extinction_method none
_refine_ls_goodness_of_fit_ref 1.028
_refine_ls_hydrogen_treatment mixed
_refine_ls_matrix_type full
_refine_ls_number_parameters 552
_refine_ls_number_reflns 11117
_refine_ls_number_restraints 1
_refine_ls_restrained_S_all 1.028
_refine_ls_R_factor_all 0.0477
_refine_ls_R_factor_gt 0.0354
_refine_ls_shift/su_max 0.002
_refine_ls_shift/su_mean 0.000
_refine_ls_structure_factor_coef Fsqd
_refine_ls_weighting_details 'w=1/[\s^2^(Fo^2^)+(0.0211P)^2^+1.7496P] where P=(Fo^2^+2Fc^2^)/3'
_refine_ls_weighting_scheme calc
_refine_ls_wR_factor_gt 0.0624
_refine_ls_wR_factor_ref 0.0658
_reflns_Friedel_coverage 0.935
_reflns_Friedel_fraction_full 0.990
_reflns_Friedel_fraction_max 0.989
_reflns_number_gt 9564
_reflns_number_total 11117
_reflns_threshold_expression 'I > 2\s(I)'
_cod_data_source_file d5ce00912j2.cif
_cod_data_source_block rad726_0m_b
_cod_depositor_comments
;
The following automatic conversions were performed:

data item '_diffrn_radiation_probe' value 'X-ray' was changed to
'x-ray' in accordance with the
/home/data/users/saulius/crontab/automatic-downloads/rss-feeds/RSC/lib/dictionaries/cif_core.dic
dictionary named 'cif_core.dic' version 2.4.2 last updated on
2011-04-26.

Automatic conversion script
Id: cif_fix_values 8170 2020-07-09 18:12:32Z antanas 

 Adding full bibliography for 7250974--7250981.cif.
;
_cod_database_code 7250980
_shelx_shelxl_version_number 2019/3
_shelx_space_group_comment
;
The symmetry employed for this shelxl refinement is uniquely defined
by the following loop, which should always be used as a source of
symmetry information in preference to the above space-group names.
They are only intended as comments.
;
_shelx_estimated_absorpt_t_max 0.980
_shelx_estimated_absorpt_t_min 0.911
_olex2_refinement_description
;
1. Twinned data refinement
 Scales: 0.88(2)
 0.12(2)
2. Fixed Uiso
 At 1.2 times of:
  All C(H) groups, All C(H,H) groups
 At 1.5 times of:
  All C(H,H,H) groups
3.a Ternary CH refined with riding coordinates:
 C6(H6), C8(H8), C10(H10), C16(H16), C18(H18), C20(H20), C29(H29), C31(H31),
 C33(H33), C39(H39), C41(H41), C43(H43)
3.b Secondary CH2 refined with riding coordinates:
 C5(H5A,H5B), C7(H7A,H7B), C9(H9A,H9B), C11(H11A,H11B), C12(H12A,H12B),
 C13(H13A,H13B), C15(H15A,H15B), C17(H17A,H17B), C19(H19A,H19B), C21(H21A,H21B),
  C22(H22A,H22B), C23(H23A,H23B), C28(H28A,H28B), C30(H30A,H30B), C32(H32A,
 H32B), C34(H34A,H34B), C35(H35A,H35B), C36(H36A,H36B), C38(H38A,H38B),
 C40(H40A,H40B), C42(H42A,H42B), C44(H44A,H44B), C45(H45A,H45B), C46(H46A,H46B),
  C48(H48A,H48B), C49(H49A,H49B)
3.c Aromatic/amide H refined with riding coordinates:
 C2(H2A), C25(H25)
3.d Idealised Me refined as rotating group:
 C47(H47A,H47B,H47C), C50(H50A,H50B,H50C)
;
_olex2_submission_special_instructions 'No special instructions were received'

loop_
_space_group_symop_operation_xyz
'x, y, z'
'-x, -y, z+1/2'
'x+1/2, -y+1/2, z'
'-x+1/2, y+1/2, z+1/2'

loop_
_atom_site_label
_atom_site_type_symbol
_atom_site_fract_x
_atom_site_fract_y
_atom_site_fract_z
_atom_site_U_iso_or_equiv
_atom_site_adp_type
_atom_site_occupancy
_atom_site_site_symmetry_order
_atom_site_calc_flag
_atom_site_refinement_flags_posn
_atom_site_refinement_flags_adp
_atom_site_refinement_flags_occupancy
_atom_site_disorder_assembly
_atom_site_disorder_group
Ag Ag 0.43807(2) 0.80074(2) 0.51991(2) 0.01463(6) Uani 1 1 d . . . . .
N1 N 0.3799(2) 0.70524(15) 0.57245(15) 0.0106(6) Uani 1 1 d . . . . .
N2 N 0.4091(2) 0.63789(16) 0.54454(16) 0.0111(6) Uani 1 1 d . . . . .
N3 N 0.5366(2) 0.86664(16) 0.45776(16) 0.0138(6) Uani 1 1 d . . . . .
N4 N 0.6016(2) 0.82786(18) 0.41641(17) 0.0139(6) Uani 1 1 d . . . . .
C1 C 0.3115(3) 0.68838(19) 0.62120(18) 0.0105(7) Uani 1 1 d . . . . .
C2 C 0.2971(3) 0.6107(2) 0.62404(18) 0.0127(7) Uani 1 1 d . . . . .
H2A H 0.252728 0.584155 0.654365 0.015 Uiso 1 1 calc R U . . .
C3 C 0.3601(3) 0.57975(19) 0.57415(18) 0.0100(7) Uani 1 1 d . . . . .
C4 C 0.2602(3) 0.7472(2) 0.66590(18) 0.0104(7) Uani 1 1 d . . . . .
C5 C 0.3071(3) 0.8264(2) 0.65683(19) 0.0135(7) Uani 1 1 d . . . . .
H5A H 0.381083 0.824728 0.667771 0.016 Uiso 1 1 calc R U . . .
H5B H 0.299433 0.842716 0.608160 0.016 Uiso 1 1 calc R U . . .
C6 C 0.2538(3) 0.8831(2) 0.7045(2) 0.0167(8) Uani 1 1 d . . . . .
H6 H 0.285301 0.933896 0.698113 0.020 Uiso 1 1 calc R U . . .
C7 C 0.1398(3) 0.8869(2) 0.6862(2) 0.0201(9) Uani 1 1 d . . . . .
H7A H 0.104971 0.923928 0.716410 0.024 Uiso 1 1 calc R U . . .
H7B H 0.131510 0.903483 0.637642 0.024 Uiso 1 1 calc R U . . .
C8 C 0.0914(3) 0.8091(2) 0.6958(2) 0.0198(8) Uani 1 1 d . . . . .
H8 H 0.017036 0.811529 0.683776 0.024 Uiso 1 1 calc R U . . .
C9 C 0.1034(3) 0.7841(2) 0.7712(2) 0.0207(9) Uani 1 1 d . . . . .
H9A H 0.072040 0.733878 0.777600 0.025 Uiso 1 1 calc R U . . .
H9B H 0.067855 0.820065 0.802051 0.025 Uiso 1 1 calc R U . . .
C10 C 0.2179(3) 0.7808(2) 0.78993(19) 0.0160(8) Uani 1 1 d . . . . .
H10 H 0.225627 0.764666 0.839169 0.019 Uiso 1 1 calc R U . . .
C11 C 0.2715(3) 0.7243(2) 0.74277(19) 0.0145(8) Uani 1 1 d . . . . .
H11A H 0.241496 0.673744 0.749809 0.017 Uiso 1 1 calc R U . . .
H11B H 0.345050 0.721759 0.754958 0.017 Uiso 1 1 calc R U . . .
C12 C 0.1454(3) 0.7520(2) 0.64827(19) 0.0161(8) Uani 1 1 d . . . . .
H12A H 0.113548 0.701807 0.653996 0.019 Uiso 1 1 calc R U . . .
H12B H 0.136943 0.767488 0.599453 0.019 Uiso 1 1 calc R U . . .
C13 C 0.2658(3) 0.8587(2) 0.78032(19) 0.0163(8) Uani 1 1 d . . . . .
H13A H 0.339319 0.857007 0.792732 0.020 Uiso 1 1 calc R U . . .
H13B H 0.231539 0.895507 0.811002 0.020 Uiso 1 1 calc R U . . .
C14 C 0.3794(3) 0.4997(2) 0.5520(2) 0.0098(8) Uani 1 1 d . . . . .
C15 C 0.2850(3) 0.45162(19) 0.56953(19) 0.0135(7) Uani 1 1 d . . . . .
H15A H 0.224070 0.472406 0.545838 0.016 Uiso 1 1 calc R U . . .
H15B H 0.272335 0.453263 0.619968 0.016 Uiso 1 1 calc R U . . .
C16 C 0.3018(3) 0.3696(2) 0.5467(2) 0.0133(8) Uani 1 1 d . . . . .
H16 H 0.240022 0.338802 0.558237 0.016 Uiso 1 1 calc R U . . .
C17 C 0.3955(3) 0.3383(2) 0.5844(2) 0.0190(8) Uani 1 1 d . . . . .
H17A H 0.383633 0.339723 0.634947 0.023 Uiso 1 1 calc R U . . .
H17B H 0.406691 0.285267 0.570713 0.023 Uiso 1 1 calc R U . . .
C18 C 0.4901(3) 0.3849(2) 0.5665(2) 0.0141(9) Uani 1 1 d . . . . .
H18 H 0.550880 0.363712 0.591116 0.017 Uiso 1 1 calc R U . . .
C19 C 0.5092(3) 0.3827(2) 0.4886(2) 0.0155(9) Uani 1 1 d . . . . .
H19A H 0.522316 0.330241 0.473753 0.019 Uiso 1 1 calc R U . . .
H19B H 0.570137 0.413310 0.477062 0.019 Uiso 1 1 calc R U . . .
C20 C 0.4151(3) 0.41371(19) 0.45065(18) 0.0131(7) Uani 1 1 d . . . . .
H20 H 0.427143 0.411874 0.399627 0.016 Uiso 1 1 calc R U . . .
C21 C 0.4738(3) 0.46698(19) 0.58948(19) 0.0130(7) Uani 1 1 d . . . . .
H21A H 0.535197 0.497220 0.578169 0.016 Uiso 1 1 calc R U . . .
H21B H 0.463129 0.468963 0.640113 0.016 Uiso 1 1 calc R U . . .
C22 C 0.3974(3) 0.4953(2) 0.4731(2) 0.0129(9) Uani 1 1 d . . . . .
H22A H 0.337215 0.515958 0.448448 0.016 Uiso 1 1 calc R U . . .
H22B H 0.457837 0.526094 0.460554 0.016 Uiso 1 1 calc R U . . .
C23 C 0.3218(3) 0.3667(2) 0.4686(2) 0.0153(9) Uani 1 1 d . . . . .
H23A H 0.333246 0.313943 0.454085 0.018 Uiso 1 1 calc R U . . .
H23B H 0.261346 0.386136 0.443410 0.018 Uiso 1 1 calc R U . . .
C24 C 0.5480(3) 0.93910(19) 0.44122(18) 0.0110(7) Uani 1 1 d . . . . .
C25 C 0.6218(3) 0.94540(19) 0.38838(18) 0.0113(7) Uani 1 1 d . . . . .
H25 H 0.644403 0.990403 0.366739 0.014 Uiso 1 1 calc R U . . .
C26 C 0.6546(3) 0.87307(19) 0.37430(18) 0.0110(7) Uani 1 1 d . . . . .
C27 C 0.4853(3) 0.9996(2) 0.4762(2) 0.0118(9) Uani 1 1 d . . . . .
C28 C 0.5304(3) 1.07758(19) 0.4610(2) 0.0139(7) Uani 1 1 d . . . . .
H28A H 0.530884 1.086389 0.410475 0.017 Uiso 1 1 calc R U . . .
H28B H 0.601928 1.079768 0.477770 0.017 Uiso 1 1 calc R U . . .
C29 C 0.4669(3) 1.1390(2) 0.4967(2) 0.0179(9) Uani 1 1 d . . . . .
H29 H 0.497413 1.189394 0.486348 0.021 Uiso 1 1 calc R U . . .
C30 C 0.3565(3) 1.1365(2) 0.4692(2) 0.0216(9) Uani 1 1 d . . . . .
H30A H 0.314894 1.176011 0.491937 0.026 Uiso 1 1 calc R U . . .
H30B H 0.356054 1.145938 0.418795 0.026 Uiso 1 1 calc R U . . .
C31 C 0.3111(3) 1.0588(3) 0.4846(2) 0.0172(9) Uani 1 1 d . . . . .
H31 H 0.239386 1.056789 0.466635 0.021 Uiso 1 1 calc R U . . .
C32 C 0.3097(3) 1.0458(3) 0.5632(2) 0.0216(10) Uani 1 1 d . . . . .
H32A H 0.267872 1.085071 0.585956 0.026 Uiso 1 1 calc R U . . .
H32B H 0.279157 0.996141 0.573651 0.026 Uiso 1 1 calc R U . . .
C33 C 0.4200(3) 1.0489(2) 0.5902(2) 0.0176(8) Uani 1 1 d . . . . .
H33 H 0.419863 1.040453 0.641340 0.021 Uiso 1 1 calc R U . . .
C34 C 0.4841(3) 0.9877(2) 0.5554(2) 0.0129(9) Uani 1 1 d . . . . .
H34A H 0.454910 0.937640 0.566193 0.015 Uiso 1 1 calc R U . . .
H34B H 0.554997 0.989274 0.573423 0.015 Uiso 1 1 calc R U . . .
C35 C 0.3744(3) 0.9980(2) 0.4492(2) 0.0148(8) Uani 1 1 d . . . . .
H35A H 0.374083 1.006353 0.398628 0.018 Uiso 1 1 calc R U . . .
H35B H 0.343673 0.948058 0.458452 0.018 Uiso 1 1 calc R U . . .
C36 C 0.4679(3) 1.1259(2) 0.5747(2) 0.0196(9) Uani 1 1 d . . . . .
H36A H 0.428602 1.165958 0.598231 0.024 Uiso 1 1 calc R U . . .
H36B H 0.539231 1.127267 0.592001 0.024 Uiso 1 1 calc R U . . .
C37 C 0.7340(3) 0.84214(19) 0.32546(18) 0.0098(7) Uani 1 1 d . . . . .
C38 C 0.7550(3) 0.8987(2) 0.26689(19) 0.0138(7) Uani 1 1 d . . . . .
H38A H 0.690962 0.908377 0.240999 0.017 Uiso 1 1 calc R U . . .
H38B H 0.778826 0.946925 0.286773 0.017 Uiso 1 1 calc R U . . .
C39 C 0.8367(3) 0.8675(2) 0.21756(19) 0.0149(8) Uani 1 1 d . . . . .
H39 H 0.849784 0.904766 0.179854 0.018 Uiso 1 1 calc R U . . .
C40 C 0.7996(3) 0.7935(2) 0.18605(18) 0.0148(7) Uani 1 1 d . . . . .
H40A H 0.852255 0.773515 0.154103 0.018 Uiso 1 1 calc R U . . .
H40B H 0.736108 0.802279 0.159330 0.018 Uiso 1 1 calc R U . . .
C41 C 0.7791(3) 0.73627(19) 0.24367(18) 0.0124(7) Uani 1 1 d . . . . .
H41 H 0.754484 0.688008 0.222934 0.015 Uiso 1 1 calc R U . . .
C42 C 0.8782(3) 0.7220(2) 0.28418(19) 0.0143(8) Uani 1 1 d . . . . .
H42A H 0.865309 0.685115 0.321560 0.017 Uiso 1 1 calc R U . . .
H42B H 0.930999 0.700857 0.252984 0.017 Uiso 1 1 calc R U . . .
C43 C 0.9162(2) 0.7959(2) 0.31507(19) 0.0151(7) Uani 1 1 d . . . . .
H43 H 0.981037 0.786642 0.341188 0.018 Uiso 1 1 calc R U . . .
C44 C 0.8347(3) 0.8274(2) 0.36454(19) 0.0136(7) Uani 1 1 d . . . . .
H44A H 0.859671 0.874954 0.385244 0.016 Uiso 1 1 calc R U . . .
H44B H 0.822362 0.791085 0.402417 0.016 Uiso 1 1 calc R U . . .
C45 C 0.6978(3) 0.7671(2) 0.29280(19) 0.0131(7) Uani 1 1 d . . . . .
H45A H 0.684183 0.729902 0.329777 0.016 Uiso 1 1 calc R U . . .
H45B H 0.633179 0.775503 0.267129 0.016 Uiso 1 1 calc R U . . .
C46 C 0.9361(3) 0.8532(2) 0.25754(19) 0.0177(8) Uani 1 1 d . . . . .
H46A H 0.989284 0.833700 0.225732 0.021 Uiso 1 1 calc R U . . .
H46B H 0.961291 0.900879 0.277797 0.021 Uiso 1 1 calc R U . . .
H2 H 0.458(3) 0.640(2) 0.509(2) 0.008(10) Uiso 1 1 d . . . . .
H4 H 0.605(3) 0.782(3) 0.420(2) 0.025(13) Uiso 1 1 d . . . . .
O1 O 0.57023(19) 0.67632(14) 0.45267(13) 0.0160(5) Uani 1 1 d . . . . .
O2 O 0.6496(2) 0.58451(15) 0.50255(16) 0.0313(8) Uani 1 1 d . . . . .
O3 O 0.7360(2) 0.67755(16) 0.46003(16) 0.0253(7) Uani 1 1 d . . . . .
N009 N 0.6538(2) 0.64541(17) 0.47203(16) 0.0158(7) Uani 1 1 d . . . . .
O4 O 0.2920(2) 1.02633(15) 0.27285(14) 0.0197(6) Uani 1 1 d . . . . .
C47 C 0.1206(4) 1.0261(3) 0.3128(3) 0.0369(12) Uani 1 1 d . . . . .
H47A H 0.096049 1.053918 0.272261 0.055 Uiso 1 1 calc R U . . .
H47B H 0.141910 1.061793 0.348634 0.055 Uiso 1 1 calc R U . . .
H47C H 0.065534 0.994171 0.330621 0.055 Uiso 1 1 calc R U . . .
C48 C 0.2105(3) 0.9778(2) 0.2924(2) 0.0249(9) Uani 1 1 d . . . . .
H48A H 0.231693 0.945724 0.331711 0.030 Uiso 1 1 calc R U . . .
H48B H 0.191597 0.944696 0.253208 0.030 Uiso 1 1 calc R U . . .
C49 C 0.3838(3) 0.9876(2) 0.2554(2) 0.0194(8) Uani 1 1 d . . . . .
H49A H 0.374553 0.958790 0.212085 0.023 Uiso 1 1 calc R U . . .
H49B H 0.402926 0.952144 0.292724 0.023 Uiso 1 1 calc R U . . .
C50 C 0.4662(3) 1.0467(2) 0.2463(2) 0.0247(9) Uani 1 1 d . . . . .
H50A H 0.449895 1.078089 0.206184 0.037 Uiso 1 1 calc R U . . .
H50B H 0.532403 1.021964 0.239070 0.037 Uiso 1 1 calc R U . . .
H50C H 0.469582 1.078169 0.287838 0.037 Uiso 1 1 calc R U . . .

loop_
_atom_site_aniso_label
_atom_site_aniso_U_11
_atom_site_aniso_U_22
_atom_site_aniso_U_33
_atom_site_aniso_U_23
_atom_site_aniso_U_13
_atom_site_aniso_U_12
Ag 0.02003(11) 0.00831(9) 0.01556(10) 0.00094(17) 0.00947(15) -0.00231(10)
N1 0.0128(14) 0.0062(13) 0.0127(14) -0.0012(12) 0.0034(12) 0.0018(12)
N2 0.0135(15) 0.0062(14) 0.0136(14) 0.0006(11) 0.0053(13) 0.0002(12)
N3 0.0140(15) 0.0093(14) 0.0180(16) 0.0005(12) 0.0087(12) 0.0022(12)
N4 0.0157(16) 0.0064(14) 0.0196(17) 0.0008(13) 0.0075(14) 0.0020(13)
C1 0.0098(16) 0.0093(17) 0.0123(16) -0.0012(13) 0.0013(14) -0.0002(13)
C2 0.0156(18) 0.0111(17) 0.0115(16) -0.0001(14) 0.0041(14) -0.0013(14)
C3 0.0091(17) 0.0110(17) 0.0099(16) 0.0005(14) -0.0018(14) 0.0008(13)
C4 0.0112(17) 0.0107(16) 0.0094(16) -0.0019(14) 0.0029(14) -0.0019(13)
C5 0.0168(19) 0.0107(16) 0.0130(17) -0.0005(14) 0.0036(16) -0.0007(14)
C6 0.022(2) 0.0108(18) 0.0174(19) -0.0019(15) 0.0066(16) -0.0011(15)
C7 0.024(2) 0.0160(19) 0.020(2) -0.0022(16) 0.0009(17) 0.0100(16)
C8 0.0117(18) 0.021(2) 0.026(2) -0.0069(17) 0.0011(15) 0.0028(15)
C9 0.020(2) 0.017(2) 0.025(2) -0.0089(16) 0.0114(17) -0.0036(15)
C10 0.022(2) 0.0158(19) 0.0102(17) -0.0014(14) 0.0046(16) -0.0001(16)
C11 0.018(2) 0.0130(17) 0.0122(18) 0.0016(14) 0.0018(16) -0.0003(15)
C12 0.0133(18) 0.0166(18) 0.019(2) -0.0047(16) 0.0000(16) -0.0006(15)
C13 0.021(2) 0.0122(18) 0.0160(19) -0.0042(15) 0.0037(16) 0.0007(15)
C14 0.0122(19) 0.0069(18) 0.0103(17) 0.0007(14) -0.0023(15) -0.0002(14)
C15 0.0156(19) 0.0116(17) 0.0133(17) -0.0022(14) 0.0022(15) -0.0011(14)
C16 0.0147(19) 0.0083(17) 0.0170(19) -0.0004(14) 0.0018(15) -0.0041(15)
C17 0.029(2) 0.0120(18) 0.0162(19) 0.0001(15) -0.0010(17) -0.0008(16)
C18 0.015(2) 0.013(2) 0.015(2) 0.0009(16) -0.0059(16) 0.0055(16)
C19 0.0095(19) 0.0121(19) 0.025(2) -0.0022(16) -0.0001(16) 0.0008(16)
C20 0.0160(19) 0.0132(17) 0.0101(16) -0.0023(14) 0.0010(14) -0.0008(14)
C21 0.0150(18) 0.0114(17) 0.0126(17) -0.0001(14) -0.0032(15) 0.0006(14)
C22 0.018(2) 0.012(2) 0.0089(18) -0.0009(15) 0.0023(16) 0.0005(16)
C23 0.014(2) 0.017(2) 0.015(2) -0.0029(17) -0.0021(16) -0.0020(15)
C24 0.0088(17) 0.0086(15) 0.0155(17) 0.0018(13) -0.0023(14) 0.0015(13)
C25 0.0113(17) 0.0089(16) 0.0138(17) 0.0014(14) 0.0044(14) -0.0001(13)
C26 0.0090(17) 0.0112(17) 0.0127(17) 0.0011(14) 0.0010(14) 0.0003(14)
C27 0.0129(19) 0.010(2) 0.0123(19) 0.0014(15) 0.0009(16) -0.0001(15)
C28 0.0134(17) 0.0119(17) 0.0165(18) 0.0029(15) 0.0032(15) 0.0024(14)
C29 0.023(2) 0.0069(17) 0.024(2) 0.0009(15) 0.0053(16) 0.0028(14)
C30 0.020(2) 0.018(2) 0.026(2) 0.0014(17) 0.0034(18) 0.0127(16)
C31 0.0077(19) 0.019(2) 0.025(2) -0.0021(18) 0.0008(17) 0.0046(16)
C32 0.020(2) 0.016(2) 0.028(3) -0.0051(19) 0.010(2) -0.0004(18)
C33 0.022(2) 0.0147(18) 0.0164(18) -0.0025(15) 0.0050(16) -0.0005(16)
C34 0.014(2) 0.0073(18) 0.017(2) -0.0027(15) 0.0014(16) -0.0013(16)
C35 0.0098(18) 0.0181(19) 0.0163(18) -0.0036(15) 0.0026(15) 0.0014(14)
C36 0.024(2) 0.0124(19) 0.022(2) -0.0055(17) 0.0010(18) -0.0028(16)
C37 0.0073(16) 0.0092(17) 0.0129(17) -0.0005(14) 0.0020(14) 0.0006(13)
C38 0.0145(18) 0.0106(17) 0.0164(18) 0.0020(15) 0.0036(15) 0.0010(14)
C39 0.0192(19) 0.0133(18) 0.0123(17) 0.0020(15) 0.0062(15) -0.0008(15)
C40 0.0154(18) 0.0162(18) 0.0129(17) -0.0027(15) 0.0012(14) -0.0006(15)
C41 0.0154(19) 0.0085(17) 0.0131(18) -0.0045(14) 0.0015(15) -0.0051(14)
C42 0.0154(19) 0.0121(17) 0.0153(19) -0.0013(14) 0.0012(15) 0.0035(14)
C43 0.0043(16) 0.0236(19) 0.0174(17) -0.0061(16) -0.0008(13) 0.0040(15)
C44 0.0122(18) 0.0158(17) 0.0127(18) -0.0048(14) -0.0012(14) 0.0024(15)
C45 0.0113(18) 0.0131(18) 0.0148(18) 0.0006(14) -0.0009(15) -0.0034(14)
C46 0.0119(17) 0.0212(18) 0.0202(18) -0.0062(15) 0.0069(17) -0.0027(16)
O1 0.0126(13) 0.0152(12) 0.0201(13) 0.0033(10) 0.0004(12) 0.0034(11)
O2 0.0264(15) 0.0213(14) 0.046(2) 0.0216(14) 0.0095(14) 0.0080(11)
O3 0.0118(14) 0.0270(15) 0.0373(17) 0.0086(14) -0.0009(13) -0.0046(12)
N009 0.0169(16) 0.0146(15) 0.0160(16) 0.0008(13) 0.0035(13) 0.0035(13)
O4 0.0156(14) 0.0199(14) 0.0237(15) 0.0016(12) 0.0018(12) 0.0028(12)
C47 0.027(3) 0.045(3) 0.038(3) -0.015(2) 0.006(2) -0.007(2)
C48 0.024(2) 0.027(2) 0.023(2) -0.0021(18) -0.0003(18) -0.0061(18)
C49 0.024(2) 0.020(2) 0.0141(19) -0.0008(16) -0.0025(16) 0.0067(17)
C50 0.021(2) 0.031(2) 0.021(2) -0.0006(19) 0.0020(17) 0.0044(18)

loop_
_atom_type_symbol
_atom_type_description
_atom_type_scat_dispersion_real
_atom_type_scat_dispersion_imag
_atom_type_scat_source
C C 0.0033 0.0016 'International Tables Vol C Tables 4.2.6.8 and 6.1.1.4'
H H 0.0000 0.0000 'International Tables Vol C Tables 4.2.6.8 and 6.1.1.4'
Ag Ag -0.8971 1.1015 'International Tables Vol C Tables 4.2.6.8 and 6.1.1.4'
N N 0.0061 0.0033 'International Tables Vol C Tables 4.2.6.8 and 6.1.1.4'
O O 0.0106 0.0060 'International Tables Vol C Tables 4.2.6.8 and 6.1.1.4'

loop_
_geom_angle_atom_site_label_1
_geom_angle_atom_site_label_2
_geom_angle_atom_site_label_3
_geom_angle
_geom_angle_site_symmetry_1
_geom_angle_site_symmetry_3
_geom_angle_publ_flag
N3 Ag N1 159.12(11) . . ?
N2 N1 Ag 114.3(2) . . ?
C1 N1 Ag 139.4(2) . . ?
C1 N1 N2 105.6(3) . . ?
N1 N2 H2 117(2) . . ?
C3 N2 N1 111.8(3) . . ?
C3 N2 H2 131(2) . . ?
N4 N3 Ag 115.8(2) . . ?
C24 N3 Ag 137.6(2) . . ?
C24 N3 N4 106.2(3) . . ?
N3 N4 H4 119(3) . . ?
C26 N4 N3 112.2(3) . . ?
C26 N4 H4 129(3) . . ?
N1 C1 C2 109.9(3) . . ?
N1 C1 C4 123.1(3) . . ?
C2 C1 C4 127.0(3) . . ?
C1 C2 H2A 126.7 . . ?
C3 C2 C1 106.6(3) . . ?
C3 C2 H2A 126.7 . . ?
N2 C3 C2 106.0(3) . . ?
N2 C3 C14 121.7(3) . . ?
C2 C3 C14 132.3(3) . . ?
C1 C4 C5 112.9(3) . . ?
C1 C4 C11 108.9(3) . . ?
C1 C4 C12 110.0(3) . . ?
C5 C4 C11 108.1(3) . . ?
C12 C4 C5 108.1(3) . . ?
C12 C4 C11 108.6(3) . . ?
C4 C5 H5A 109.5 . . ?
C4 C5 H5B 109.5 . . ?
H5A C5 H5B 108.1 . . ?
C6 C5 C4 110.5(3) . . ?
C6 C5 H5A 109.5 . . ?
C6 C5 H5B 109.5 . . ?
C5 C6 H6 109.3 . . ?
C5 C6 C13 110.0(3) . . ?
C7 C6 C5 109.3(3) . . ?
C7 C6 H6 109.3 . . ?
C7 C6 C13 109.5(3) . . ?
C13 C6 H6 109.3 . . ?
C6 C7 H7A 109.8 . . ?
C6 C7 H7B 109.8 . . ?
H7A C7 H7B 108.2 . . ?
C8 C7 C6 109.4(3) . . ?
C8 C7 H7A 109.8 . . ?
C8 C7 H7B 109.8 . . ?
C7 C8 H8 109.5 . . ?
C7 C8 C9 109.6(3) . . ?
C7 C8 C12 109.5(3) . . ?
C9 C8 H8 109.5 . . ?
C9 C8 C12 109.3(3) . . ?
C12 C8 H8 109.5 . . ?
C8 C9 H9A 109.8 . . ?
C8 C9 H9B 109.8 . . ?
C8 C9 C10 109.5(3) . . ?
H9A C9 H9B 108.2 . . ?
C10 C9 H9A 109.8 . . ?
C10 C9 H9B 109.8 . . ?
C9 C10 H10 109.5 . . ?
C11 C10 C9 109.3(3) . . ?
C11 C10 H10 109.5 . . ?
C11 C10 C13 109.5(3) . . ?
C13 C10 C9 109.5(3) . . ?
C13 C10 H10 109.5 . . ?
C4 C11 H11A 109.5 . . ?
C4 C11 H11B 109.5 . . ?
C10 C11 C4 110.9(3) . . ?
C10 C11 H11A 109.5 . . ?
C10 C11 H11B 109.5 . . ?
H11A C11 H11B 108.0 . . ?
C4 C12 C8 110.4(3) . . ?
C4 C12 H12A 109.6 . . ?
C4 C12 H12B 109.6 . . ?
C8 C12 H12A 109.6 . . ?
C8 C12 H12B 109.6 . . ?
H12A C12 H12B 108.1 . . ?
C6 C13 H13A 109.8 . . ?
C6 C13 H13B 109.8 . . ?
C10 C13 C6 109.2(3) . . ?
C10 C13 H13A 109.8 . . ?
C10 C13 H13B 109.8 . . ?
H13A C13 H13B 108.3 . . ?
C3 C14 C15 109.2(3) . . ?
C3 C14 C21 110.8(3) . . ?
C3 C14 C22 110.7(3) . . ?
C15 C14 C21 109.1(3) . . ?
C15 C14 C22 108.2(3) . . ?
C21 C14 C22 108.8(4) . . ?
C14 C15 H15A 109.6 . . ?
C14 C15 H15B 109.6 . . ?
C14 C15 C16 110.4(3) . . ?
H15A C15 H15B 108.1 . . ?
C16 C15 H15A 109.6 . . ?
C16 C15 H15B 109.6 . . ?
C15 C16 H16 109.8 . . ?
C17 C16 C15 108.7(3) . . ?
C17 C16 H16 109.8 . . ?
C17 C16 C23 108.7(3) . . ?
C23 C16 C15 109.8(3) . . ?
C23 C16 H16 109.8 . . ?
C16 C17 H17A 109.7 . . ?
C16 C17 H17B 109.7 . . ?
H17A C17 H17B 108.2 . . ?
C18 C17 C16 110.0(3) . . ?
C18 C17 H17A 109.7 . . ?
C18 C17 H17B 109.7 . . ?
C17 C18 H18 109.3 . . ?
C17 C18 C19 110.0(4) . . ?
C17 C18 C21 109.7(3) . . ?
C19 C18 H18 109.3 . . ?
C19 C18 C21 109.4(4) . . ?
C21 C18 H18 109.3 . . ?
C18 C19 H19A 109.8 . . ?
C18 C19 H19B 109.8 . . ?
C18 C19 C20 109.3(4) . . ?
H19A C19 H19B 108.3 . . ?
C20 C19 H19A 109.8 . . ?
C20 C19 H19B 109.8 . . ?
C19 C20 H20 109.5 . . ?
C22 C20 C19 109.0(3) . . ?
C22 C20 H20 109.5 . . ?
C23 C20 C19 109.6(3) . . ?
C23 C20 H20 109.5 . . ?
C23 C20 C22 109.6(3) . . ?
C14 C21 H21A 109.8 . . ?
C14 C21 H21B 109.8 . . ?
C18 C21 C14 109.4(3) . . ?
C18 C21 H21A 109.8 . . ?
C18 C21 H21B 109.8 . . ?
H21A C21 H21B 108.2 . . ?
C14 C22 H22A 109.5 . . ?
C14 C22 H22B 109.5 . . ?
C20 C22 C14 110.5(3) . . ?
C20 C22 H22A 109.5 . . ?
C20 C22 H22B 109.5 . . ?
H22A C22 H22B 108.1 . . ?
C16 C23 H23A 109.6 . . ?
C16 C23 H23B 109.6 . . ?
C20 C23 C16 110.1(3) . . ?
C20 C23 H23A 109.6 . . ?
C20 C23 H23B 109.6 . . ?
H23A C23 H23B 108.2 . . ?
N3 C24 C25 109.1(3) . . ?
N3 C24 C27 121.2(3) . . ?
C25 C24 C27 129.7(3) . . ?
C24 C25 H25 126.8 . . ?
C26 C25 C24 106.3(3) . . ?
C26 C25 H25 126.8 . . ?
N4 C26 C25 106.1(3) . . ?
N4 C26 C37 121.3(3) . . ?
C25 C26 C37 132.6(3) . . ?
C24 C27 C28 110.4(3) . . ?
C24 C27 C34 110.6(4) . . ?
C24 C27 C35 110.2(3) . . ?
C28 C27 C34 108.5(4) . . ?
C28 C27 C35 108.2(3) . . ?
C35 C27 C34 108.9(4) . . ?
C27 C28 H28A 109.6 . . ?
C27 C28 H28B 109.6 . . ?
C27 C28 C29 110.4(3) . . ?
H28A C28 H28B 108.1 . . ?
C29 C28 H28A 109.6 . . ?
C29 C28 H28B 109.6 . . ?
C28 C29 H29 109.3 . . ?
C28 C29 C30 109.3(3) . . ?
C30 C29 H29 109.3 . . ?
C36 C29 C28 109.3(3) . . ?
C36 C29 H29 109.3 . . ?
C36 C29 C30 110.2(4) . . ?
C29 C30 H30A 109.9 . . ?
C29 C30 H30B 109.9 . . ?
H30A C30 H30B 108.3 . . ?
C31 C30 C29 108.8(3) . . ?
C31 C30 H30A 109.9 . . ?
C31 C30 H30B 109.9 . . ?
C30 C31 H31 109.1 . . ?
C30 C31 C32 109.4(4) . . ?
C32 C31 H31 109.1 . . ?
C35 C31 C30 110.1(3) . . ?
C35 C31 H31 109.1 . . ?
C35 C31 C32 110.1(4) . . ?
C31 C32 H32A 109.9 . . ?
C31 C32 H32B 109.9 . . ?
H32A C32 H32B 108.3 . . ?
C33 C32 C31 108.7(4) . . ?
C33 C32 H32A 109.9 . . ?
C33 C32 H32B 109.9 . . ?
C32 C33 H33 109.3 . . ?
C34 C33 C32 109.7(3) . . ?
C34 C33 H33 109.3 . . ?
C34 C33 C36 109.0(3) . . ?
C36 C33 C32 110.4(3) . . ?
C36 C33 H33 109.3 . . ?
C27 C34 H34A 109.6 . . ?
C27 C34 H34B 109.6 . . ?
C33 C34 C27 110.2(4) . . ?
C33 C34 H34A 109.6 . . ?
C33 C34 H34B 109.6 . . ?
H34A C34 H34B 108.1 . . ?
C27 C35 H35A 109.6 . . ?
C27 C35 H35B 109.6 . . ?
C31 C35 C27 110.2(3) . . ?
C31 C35 H35A 109.6 . . ?
C31 C35 H35B 109.6 . . ?
H35A C35 H35B 108.1 . . ?
C29 C36 C33 109.1(3) . . ?
C29 C36 H36A 109.9 . . ?
C29 C36 H36B 109.9 . . ?
C33 C36 H36A 109.9 . . ?
C33 C36 H36B 109.9 . . ?
H36A C36 H36B 108.3 . . ?
C26 C37 C38 110.2(3) . . ?
C26 C37 C44 110.0(3) . . ?
C26 C37 C45 111.1(3) . . ?
C38 C37 C44 108.7(3) . . ?
C38 C37 C45 108.4(3) . . ?
C44 C37 C45 108.4(3) . . ?
C37 C38 H38A 109.6 . . ?
C37 C38 H38B 109.6 . . ?
H38A C38 H38B 108.1 . . ?
C39 C38 C37 110.2(3) . . ?
C39 C38 H38A 109.6 . . ?
C39 C38 H38B 109.6 . . ?
C38 C39 H39 109.5 . . ?
C40 C39 C38 109.8(3) . . ?
C40 C39 H39 109.5 . . ?
C40 C39 C46 109.1(3) . . ?
C46 C39 C38 109.6(3) . . ?
C46 C39 H39 109.5 . . ?
C39 C40 H40A 109.7 . . ?
C39 C40 H40B 109.7 . . ?
C39 C40 C41 109.7(3) . . ?
H40A C40 H40B 108.2 . . ?
C41 C40 H40A 109.7 . . ?
C41 C40 H40B 109.7 . . ?
C40 C41 H41 109.5 . . ?
C40 C41 C42 109.5(3) . . ?
C42 C41 H41 109.5 . . ?
C45 C41 C40 109.7(3) . . ?
C45 C41 H41 109.5 . . ?
C45 C41 C42 109.2(3) . . ?
C41 C42 H42A 109.8 . . ?
C41 C42 H42B 109.8 . . ?
H42A C42 H42B 108.3 . . ?
C43 C42 C41 109.3(3) . . ?
C43 C42 H42A 109.8 . . ?
C43 C42 H42B 109.8 . . ?
C42 C43 H43 109.4 . . ?
C42 C43 C44 109.5(3) . . ?
C42 C43 C46 110.1(3) . . ?
C44 C43 H43 109.4 . . ?
C46 C43 H43 109.4 . . ?
C46 C43 C44 109.1(3) . . ?
C37 C44 H44A 109.6 . . ?
C37 C44 H44B 109.6 . . ?
C43 C44 C37 110.3(3) . . ?
C43 C44 H44A 109.6 . . ?
C43 C44 H44B 109.6 . . ?
H44A C44 H44B 108.1 . . ?
C37 C45 H45A 109.6 . . ?
C37 C45 H45B 109.6 . . ?
C41 C45 C37 110.5(3) . . ?
C41 C45 H45A 109.6 . . ?
C41 C45 H45B 109.6 . . ?
H45A C45 H45B 108.1 . . ?
C39 C46 H46A 109.8 . . ?
C39 C46 H46B 109.8 . . ?
C43 C46 C39 109.4(3) . . ?
C43 C46 H46A 109.8 . . ?
C43 C46 H46B 109.8 . . ?
H46A C46 H46B 108.2 . . ?
O2 N009 O1 118.6(3) . . ?
O2 N009 O3 122.2(3) . . ?
O3 N009 O1 119.2(3) . . ?
C48 O4 C49 113.6(3) . . ?
H47A C47 H47B 109.5 . . ?
H47A C47 H47C 109.5 . . ?
H47B C47 H47C 109.5 . . ?
C48 C47 H47A 109.5 . . ?
C48 C47 H47B 109.5 . . ?
C48 C47 H47C 109.5 . . ?
O4 C48 C47 107.8(4) . . ?
O4 C48 H48A 110.1 . . ?
O4 C48 H48B 110.1 . . ?
C47 C48 H48A 110.1 . . ?
C47 C48 H48B 110.1 . . ?
H48A C48 H48B 108.5 . . ?
O4 C49 H49A 110.3 . . ?
O4 C49 H49B 110.3 . . ?
O4 C49 C50 106.9(3) . . ?
H49A C49 H49B 108.6 . . ?
C50 C49 H49A 110.3 . . ?
C50 C49 H49B 110.3 . . ?
C49 C50 H50A 109.5 . . ?
C49 C50 H50B 109.5 . . ?
C49 C50 H50C 109.5 . . ?
H50A C50 H50B 109.5 . . ?
H50A C50 H50C 109.5 . . ?
H50B C50 H50C 109.5 . . ?

loop_
_geom_bond_atom_site_label_1
_geom_bond_atom_site_label_2
_geom_bond_distance
_geom_bond_site_symmetry_2
_geom_bond_publ_flag
Ag N1 2.119(3) . ?
Ag N3 2.115(3) . ?
N1 N2 1.367(4) . ?
N1 C1 1.333(4) . ?
N2 C3 1.344(4) . ?
N2 H2 0.94(4) . ?
N3 N4 1.355(4) . ?
N3 C24 1.335(4) . ?
N4 C26 1.337(5) . ?
N4 H4 0.83(4) . ?
C1 C2 1.395(5) . ?
C1 C4 1.513(5) . ?
C2 H2A 0.9500 . ?
C2 C3 1.382(5) . ?
C3 C14 1.507(5) . ?
C4 C5 1.545(5) . ?
C4 C11 1.549(5) . ?
C4 C12 1.540(5) . ?
C5 H5A 0.9900 . ?
C5 H5B 0.9900 . ?
C5 C6 1.533(5) . ?
C6 H6 1.0000 . ?
C6 C7 1.532(5) . ?
C6 C13 1.537(5) . ?
C7 H7A 0.9900 . ?
C7 H7B 0.9900 . ?
C7 C8 1.532(5) . ?
C8 H8 1.0000 . ?
C8 C9 1.533(6) . ?
C8 C12 1.541(5) . ?
C9 H9A 0.9900 . ?
C9 H9B 0.9900 . ?
C9 C10 1.539(6) . ?
C10 H10 1.0000 . ?
C10 C11 1.527(5) . ?
C10 C13 1.531(5) . ?
C11 H11A 0.9900 . ?
C11 H11B 0.9900 . ?
C12 H12A 0.9900 . ?
C12 H12B 0.9900 . ?
C13 H13A 0.9900 . ?
C13 H13B 0.9900 . ?
C14 C15 1.538(5) . ?
C14 C21 1.544(5) . ?
C14 C22 1.547(5) . ?
C15 H15A 0.9900 . ?
C15 H15B 0.9900 . ?
C15 C16 1.539(5) . ?
C16 H16 1.0000 . ?
C16 C17 1.530(5) . ?
C16 C23 1.534(6) . ?
C17 H17A 0.9900 . ?
C17 H17B 0.9900 . ?
C17 C18 1.527(6) . ?
C18 H18 1.0000 . ?
C18 C19 1.529(5) . ?
C18 C21 1.539(5) . ?
C19 H19A 0.9900 . ?
C19 H19B 0.9900 . ?
C19 C20 1.534(5) . ?
C20 H20 1.0000 . ?
C20 C22 1.531(5) . ?
C20 C23 1.517(5) . ?
C21 H21A 0.9900 . ?
C21 H21B 0.9900 . ?
C22 H22A 0.9900 . ?
C22 H22B 0.9900 . ?
C23 H23A 0.9900 . ?
C23 H23B 0.9900 . ?
C24 C25 1.409(5) . ?
C24 C27 1.511(5) . ?
C25 H25 0.9500 . ?
C25 C26 1.382(5) . ?
C26 C37 1.506(5) . ?
C27 C28 1.535(5) . ?
C27 C34 1.546(5) . ?
C27 C35 1.540(6) . ?
C28 H28A 0.9900 . ?
C28 H28B 0.9900 . ?
C28 C29 1.536(5) . ?
C29 H29 1.0000 . ?
C29 C30 1.537(6) . ?
C29 C36 1.527(6) . ?
C30 H30A 0.9900 . ?
C30 H30B 0.9900 . ?
C30 C31 1.533(6) . ?
C31 H31 1.0000 . ?
C31 C32 1.537(5) . ?
C31 C35 1.522(5) . ?
C32 H32A 0.9900 . ?
C32 H32B 0.9900 . ?
C32 C33 1.534(6) . ?
C33 H33 1.0000 . ?
C33 C34 1.530(5) . ?
C33 C36 1.533(5) . ?
C34 H34A 0.9900 . ?
C34 H34B 0.9900 . ?
C35 H35A 0.9900 . ?
C35 H35B 0.9900 . ?
C36 H36A 0.9900 . ?
C36 H36B 0.9900 . ?
C37 C38 1.539(5) . ?
C37 C44 1.539(5) . ?
C37 C45 1.550(5) . ?
C38 H38A 0.9900 . ?
C38 H38B 0.9900 . ?
C38 C39 1.535(5) . ?
C39 H39 1.0000 . ?
C39 C40 1.529(5) . ?
C39 C46 1.533(5) . ?
C40 H40A 0.9900 . ?
C40 H40B 0.9900 . ?
C40 C41 1.532(5) . ?
C41 H41 1.0000 . ?
C41 C42 1.535(5) . ?
C41 C45 1.527(5) . ?
C42 H42A 0.9900 . ?
C42 H42B 0.9900 . ?
C42 C43 1.526(5) . ?
C43 H43 1.0000 . ?
C43 C44 1.537(5) . ?
C43 C46 1.531(5) . ?
C44 H44A 0.9900 . ?
C44 H44B 0.9900 . ?
C45 H45A 0.9900 . ?
C45 H45B 0.9900 . ?
C46 H46A 0.9900 . ?
C46 H46B 0.9900 . ?
O1 N009 1.278(4) . ?
O2 N009 1.234(4) . ?
O3 N009 1.238(4) . ?
O4 C48 1.422(5) . ?
O4 C49 1.423(4) . ?
C47 H47A 0.9800 . ?
C47 H47B 0.9800 . ?
C47 H47C 0.9800 . ?
C47 C48 1.508(6) . ?
C48 H48A 0.9900 . ?
C48 H48B 0.9900 . ?
C49 H49A 0.9900 . ?
C49 H49B 0.9900 . ?
C49 C50 1.513(6) . ?
C50 H50A 0.9800 . ?
C50 H50B 0.9800 . ?
C50 H50C 0.9800 . ?

loop_
_geom_torsion_atom_site_label_1
_geom_torsion_atom_site_label_2
_geom_torsion_atom_site_label_3
_geom_torsion_atom_site_label_4
_geom_torsion
_geom_torsion_site_symmetry_1
_geom_torsion_site_symmetry_2
_geom_torsion_site_symmetry_3
_geom_torsion_site_symmetry_4
_geom_torsion_publ_flag
Ag N1 N2 C3 -172.1(2) . . . . ?
Ag N1 C1 C2 169.6(3) . . . . ?
Ag N1 C1 C4 -11.0(6) . . . . ?
Ag N3 N4 C26 174.3(2) . . . . ?
Ag N3 C24 C25 -171.9(3) . . . . ?
Ag N3 C24 C27 6.8(6) . . . . ?
N1 N2 C3 C2 -0.7(4) . . . . ?
N1 N2 C3 C14 179.9(3) . . . . ?
N1 C1 C2 C3 -0.2(4) . . . . ?
N1 C1 C4 C5 -8.7(5) . . . . ?
N1 C1 C4 C11 -128.9(4) . . . . ?
N1 C1 C4 C12 112.1(4) . . . . ?
N2 N1 C1 C2 -0.2(4) . . . . ?
N2 N1 C1 C4 179.2(3) . . . . ?
N2 C3 C14 C15 -155.4(3) . . . . ?
N2 C3 C14 C21 84.4(4) . . . . ?
N2 C3 C14 C22 -36.4(5) . . . . ?
N3 N4 C26 C25 -0.6(4) . . . . ?
N3 N4 C26 C37 178.0(3) . . . . ?
N3 C24 C25 C26 -0.4(4) . . . . ?
N3 C24 C27 C28 166.5(3) . . . . ?
N3 C24 C27 C34 46.4(5) . . . . ?
N3 C24 C27 C35 -74.1(4) . . . . ?
N4 N3 C24 C25 0.1(4) . . . . ?
N4 N3 C24 C27 178.7(3) . . . . ?
N4 C26 C37 C38 160.0(3) . . . . ?
N4 C26 C37 C44 -80.2(4) . . . . ?
N4 C26 C37 C45 39.7(5) . . . . ?
C1 N1 N2 C3 0.6(4) . . . . ?
C1 C2 C3 N2 0.5(4) . . . . ?
C1 C2 C3 C14 179.8(4) . . . . ?
C1 C4 C5 C6 -178.7(3) . . . . ?
C1 C4 C11 C10 -178.2(3) . . . . ?
C1 C4 C12 C8 177.4(3) . . . . ?
C2 C1 C4 C5 170.6(3) . . . . ?
C2 C1 C4 C11 50.4(5) . . . . ?
C2 C1 C4 C12 -68.6(5) . . . . ?
C2 C3 C14 C15 25.4(5) . . . . ?
C2 C3 C14 C21 -94.8(5) . . . . ?
C2 C3 C14 C22 144.4(4) . . . . ?
C3 C14 C15 C16 179.3(3) . . . . ?
C3 C14 C21 C18 179.1(3) . . . . ?
C3 C14 C22 C20 -179.0(3) . . . . ?
C4 C1 C2 C3 -179.6(3) . . . . ?
C4 C5 C6 C7 -60.6(4) . . . . ?
C4 C5 C6 C13 59.6(4) . . . . ?
C5 C4 C11 C10 58.8(4) . . . . ?
C5 C4 C12 C8 -58.9(4) . . . . ?
C5 C6 C7 C8 60.2(4) . . . . ?
C5 C6 C13 C10 -59.7(4) . . . . ?
C6 C7 C8 C9 60.0(4) . . . . ?
C6 C7 C8 C12 -59.9(4) . . . . ?
C7 C6 C13 C10 60.5(4) . . . . ?
C7 C8 C9 C10 -59.6(4) . . . . ?
C7 C8 C12 C4 60.0(4) . . . . ?
C8 C9 C10 C11 -60.3(4) . . . . ?
C8 C9 C10 C13 59.7(4) . . . . ?
C9 C8 C12 C4 -60.1(4) . . . . ?
C9 C10 C11 C4 59.6(4) . . . . ?
C9 C10 C13 C6 -60.0(4) . . . . ?
C11 C4 C5 C6 -58.1(4) . . . . ?
C11 C4 C12 C8 58.2(4) . . . . ?
C11 C10 C13 C6 59.8(4) . . . . ?
C12 C4 C5 C6 59.4(4) . . . . ?
C12 C4 C11 C10 -58.3(4) . . . . ?
C12 C8 C9 C10 60.4(4) . . . . ?
C13 C6 C7 C8 -60.4(4) . . . . ?
C13 C10 C11 C4 -60.4(4) . . . . ?
C14 C15 C16 C17 59.8(4) . . . . ?
C14 C15 C16 C23 -59.0(4) . . . . ?
C15 C14 C21 C18 58.9(4) . . . . ?
C15 C14 C22 C20 -59.4(4) . . . . ?
C15 C16 C17 C18 -60.1(4) . . . . ?
C15 C16 C23 C20 58.8(4) . . . . ?
C16 C17 C18 C19 -59.6(5) . . . . ?
C16 C17 C18 C21 60.8(4) . . . . ?
C17 C16 C23 C20 -60.1(4) . . . . ?
C17 C18 C19 C20 59.0(5) . . . . ?
C17 C18 C21 C14 -59.8(4) . . . . ?
C18 C19 C20 C22 60.7(5) . . . . ?
C18 C19 C20 C23 -59.3(5) . . . . ?
C19 C18 C21 C14 60.9(4) . . . . ?
C19 C20 C22 C14 -59.8(4) . . . . ?
C19 C20 C23 C16 60.4(4) . . . . ?
C21 C14 C15 C16 -59.5(4) . . . . ?
C21 C14 C22 C20 59.0(4) . . . . ?
C21 C18 C19 C20 -61.6(4) . . . . ?
C22 C14 C15 C16 58.7(4) . . . . ?
C22 C14 C21 C18 -58.9(4) . . . . ?
C22 C20 C23 C16 -59.3(4) . . . . ?
C23 C16 C17 C18 59.4(4) . . . . ?
C23 C20 C22 C14 60.2(4) . . . . ?
C24 N3 N4 C26 0.3(4) . . . . ?
C24 C25 C26 N4 0.6(4) . . . . ?
C24 C25 C26 C37 -177.8(4) . . . . ?
C24 C27 C28 C29 -179.9(3) . . . . ?
C24 C27 C34 C33 -179.7(3) . . . . ?
C24 C27 C35 C31 179.9(3) . . . . ?
C25 C24 C27 C28 -15.1(6) . . . . ?
C25 C24 C27 C34 -135.2(4) . . . . ?
C25 C24 C27 C35 104.3(4) . . . . ?
C25 C26 C37 C38 -21.9(5) . . . . ?
C25 C26 C37 C44 97.9(5) . . . . ?
C25 C26 C37 C45 -142.1(4) . . . . ?
C26 C37 C38 C39 179.4(3) . . . . ?
C26 C37 C44 C43 -180.0(3) . . . . ?
C26 C37 C45 C41 -179.8(3) . . . . ?
C27 C24 C25 C26 -178.9(4) . . . . ?
C27 C28 C29 C30 -60.5(4) . . . . ?
C27 C28 C29 C36 60.2(4) . . . . ?
C28 C27 C34 C33 59.0(5) . . . . ?
C28 C27 C35 C31 -59.3(4) . . . . ?
C28 C29 C30 C31 59.6(4) . . . . ?
C28 C29 C36 C33 -60.9(4) . . . . ?
C29 C30 C31 C32 61.0(5) . . . . ?
C29 C30 C31 C35 -60.1(4) . . . . ?
C30 C29 C36 C33 59.2(4) . . . . ?
C30 C31 C32 C33 -60.8(5) . . . . ?
C30 C31 C35 C27 60.6(4) . . . . ?
C31 C32 C33 C34 -60.1(5) . . . . ?
C31 C32 C33 C36 59.9(5) . . . . ?
C32 C31 C35 C27 -60.0(5) . . . . ?
C32 C33 C34 C27 60.1(5) . . . . ?
C32 C33 C36 C29 -59.1(4) . . . . ?
C34 C27 C28 C29 -58.5(5) . . . . ?
C34 C27 C35 C31 58.4(4) . . . . ?
C34 C33 C36 C29 61.4(4) . . . . ?
C35 C27 C28 C29 59.5(4) . . . . ?
C35 C27 C34 C33 -58.5(4) . . . . ?
C35 C31 C32 C33 60.3(5) . . . . ?
C36 C29 C30 C31 -60.5(4) . . . . ?
C36 C33 C34 C27 -60.8(5) . . . . ?
C37 C38 C39 C40 60.0(4) . . . . ?
C37 C38 C39 C46 -59.8(4) . . . . ?
C38 C37 C44 C43 -59.2(4) . . . . ?
C38 C37 C45 C41 58.9(4) . . . . ?
C38 C39 C40 C41 -59.6(4) . . . . ?
C38 C39 C46 C43 60.2(4) . . . . ?
C39 C40 C41 C42 -60.3(4) . . . . ?
C39 C40 C41 C45 59.5(4) . . . . ?
C40 C39 C46 C43 -60.0(4) . . . . ?
C40 C41 C42 C43 59.3(4) . . . . ?
C40 C41 C45 C37 -59.6(4) . . . . ?
C41 C42 C43 C44 60.6(4) . . . . ?
C41 C42 C43 C46 -59.4(4) . . . . ?
C42 C41 C45 C37 60.3(4) . . . . ?
C42 C43 C44 C37 -60.2(4) . . . . ?
C42 C43 C46 C39 59.9(4) . . . . ?
C44 C37 C38 C39 58.8(4) . . . . ?
C44 C37 C45 C41 -58.9(4) . . . . ?
C44 C43 C46 C39 -60.3(4) . . . . ?
C45 C37 C38 C39 -58.8(4) . . . . ?
C45 C37 C44 C43 58.4(4) . . . . ?
C45 C41 C42 C43 -60.7(4) . . . . ?
C46 C39 C40 C41 60.5(4) . . . . ?
C46 C43 C44 C37 60.4(4) . . . . ?
C48 O4 C49 C50 -171.9(3) . . . . ?
C49 O4 C48 C47 177.2(3) . . . . ?

loop_
_twin_individual_id
_twin_individual_mass_fraction_refined
1 0.88(2)
2 0.12(2)
